data_7719026
loop_
_publ_author_name
'Benz, Maximilian'
'Endra&#xdf;, Simon M J'
'Klap&#xf6;tke, Thomas M'
'Stierstorfer, J&#xf6;rg'
'Strey, Sadiq'

_publ_section_title
;
 1-Amino-5-nitriminotetrazolate as a promising anion in safe yet powerful
 energetic coordination compounds.
;
_journal_issue 15
_journal_name_full 'Dalton transactions (Cambridge, England : 2003)'
_journal_page_first 6156
_journal_page_last 6166
_journal_paper_doi 10.1039/d4dt03086a
_journal_volume 54
_journal_year 2025
_chemical_compound_source
;
bis(1-azidopropyl-5H-tetrazole) bis(1-amino-5-nitriminotetrazolato) 
copper(II)
;
_chemical_formula_moiety 'C10 H18 Cu N28 O4'
_chemical_formula_sum 'C10 H18 Cu N28 O4'
_chemical_formula_weight 658.06
_chemical_name_systematic
;
bis(1-azidopropyl-5H-tetrazole) bis(1-amino-5-nitriminotetrazolato) 
copper(II)
;
_space_group_IT_number 14
_space_group_name_Hall '-P 2yn'
_space_group_name_H-M_alt 'P 1 21/n 1'
_symmetry_cell_setting monoclinic
_symmetry_Int_Tables_number 14
_symmetry_space_group_name_Hall '-P 2yn'
_symmetry_space_group_name_H-M 'P 1 21/n 1'
_atom_sites_solution_hydrogens mixed
_atom_sites_solution_primary dual
_audit_creation_date 2024-01-18
_audit_creation_method
;
Olex2 1.5
(compiled 2023.08.24 svn.re1ec1418 for OlexSys, GUI svn.r6817)
;
_audit_update_record
;
2024-10-29 deposited with the CCDC.	2025-03-04 downloaded from the CCDC.
;
_cell_angle_alpha 90
_cell_angle_beta 92.536(6)
_cell_angle_gamma 90
_cell_formula_units_Z 2
_cell_length_a 11.4578(7)
_cell_length_b 5.8393(4)
_cell_length_c 18.8934(13)
_cell_measurement_reflns_used 2942
_cell_measurement_temperature 123
_cell_measurement_theta_max 32.3520
_cell_measurement_theta_min 3.5430
_cell_volume 1262.83(14)
_computing_cell_refinement 'CrysAlisPro 1.171.40.82a (Rigaku OD, 2020)'
_computing_data_collection 'CrysAlisPro 1.171.40.82a (Rigaku OD, 2020)'
_computing_data_reduction 'CrysAlisPro 1.171.40.82a (Rigaku OD, 2020)'
_computing_molecular_graphics 'Diamond 2.1c, Crystal Impact GbR'
_computing_publication_material 'Encifer 1.5.1, CCDC 2014'
_computing_structure_refinement 'SHELXL 2018/1 (Sheldrick, 2015)'
_computing_structure_solution 'SHELXT 2018/2 (Sheldrick, 2018)'
_diffrn_ambient_temperature 123
_diffrn_detector 'CCD plate'
_diffrn_detector_area_resol_mean 15.9809
_diffrn_detector_type Sapphire3
_diffrn_measured_fraction_theta_full 1.000
_diffrn_measured_fraction_theta_max 0.920
_diffrn_measurement_details
;
List of Runs (angles in degrees, time in seconds):

  # Type    Start    End  Width  t~exp~   \w     \q     \k     \f   Frames
#--------------------------------------------------------------------------
  1  \w    -96.00 -50.00   1.00    7.50    --  -23.53-178.00 -30.00   46
  2  \w     50.00  85.00   1.00    7.50    --   24.78 178.00  90.00   35
  3  \w     22.00  64.00   1.00    7.50    --   24.78 -99.00-180.00   42
  4  \w     -3.00  96.00   1.00    7.50    --   24.78  19.00-150.00   99
  5  \w     10.00  61.00   1.00    7.50    --   24.78 -99.00 -60.00   51
  6  \w    -29.00  -3.00   1.00    7.50    --   24.78 128.00  54.09   26
  7  \w    -30.00  -5.00   1.00    7.50    --   24.78 127.00 138.54   25
  8  \w      9.00  34.00   1.00    7.50    --   24.78  57.00 -60.00   25
  9  \w    -29.00  -4.00   1.00    7.50    --   24.78 126.00  21.04   25
 10  \w     -2.00  95.00   1.00    7.50    --   24.78  19.00 -60.00   97
;
_diffrn_measurement_device 'four-circle diffractometer'
_diffrn_measurement_device_type 'XCalibur Sapphire 3'
_diffrn_measurement_method '\w scans'
_diffrn_orient_matrix_UB_11 -0.0212034000
_diffrn_orient_matrix_UB_12 -0.0326725000
_diffrn_orient_matrix_UB_13 -0.0343694000
_diffrn_orient_matrix_UB_21 0.0344053000
_diffrn_orient_matrix_UB_22 -0.1009243000
_diffrn_orient_matrix_UB_23 0.0023244000
_diffrn_orient_matrix_UB_31 -0.0470023000
_diffrn_orient_matrix_UB_32 -0.0591386000
_diffrn_orient_matrix_UB_33 0.0149994000
_diffrn_radiation_monochromator graphite
_diffrn_radiation_probe x-ray
_diffrn_radiation_type MoK\a
_diffrn_radiation_wavelength 0.71073
_diffrn_reflns_av_R_equivalents 0.0447
_diffrn_reflns_av_sigmaI/netI 0.0652
_diffrn_reflns_av_unetI/netI 0.0525
_diffrn_reflns_Laue_measured_fraction_full 1.000
_diffrn_reflns_Laue_measured_fraction_max 0.920
_diffrn_reflns_limit_h_max 16
_diffrn_reflns_limit_h_min -16
_diffrn_reflns_limit_k_max 8
_diffrn_reflns_limit_k_min -8
_diffrn_reflns_limit_l_max 28
_diffrn_reflns_limit_l_min -28
_diffrn_reflns_number 14870
_diffrn_reflns_point_group_measured_fraction_full 1.000
_diffrn_reflns_point_group_measured_fraction_max 0.920
_diffrn_reflns_theta_full 25.242
_diffrn_reflns_theta_max 32.806
_diffrn_reflns_theta_min 2.040
_diffrn_source 'fine-focus sealed X-ray tube'
_exptl_absorpt_coefficient_mu 0.948
_exptl_absorpt_correction_T_max 1.00000
_exptl_absorpt_correction_T_min 0.96744
_exptl_absorpt_correction_type multi-scan
_exptl_absorpt_process_details
;
CrysAlisPro 1.171.40.82a (Rigaku Oxford Diffraction, 2020)
Empirical absorption correction using spherical harmonics,
implemented in SCALE3 ABSPACK scaling algorithm.
;
_exptl_crystal_colour violet
_exptl_crystal_density_diffrn 1.731
_exptl_crystal_description block
_exptl_crystal_F_000 670
_exptl_crystal_size_max 0.25
_exptl_crystal_size_mid 0.2
_exptl_crystal_size_min 0.15
_refine_diff_density_max 0.505
_refine_diff_density_min -0.577
_refine_diff_density_rms 0.091
_refine_ls_extinction_method none
_refine_ls_goodness_of_fit_ref 1.039
_refine_ls_hydrogen_treatment mixed
_refine_ls_matrix_type full
_refine_ls_number_parameters 204
_refine_ls_number_reflns 4314
_refine_ls_number_restraints 0
_refine_ls_restrained_S_all 1.039
_refine_ls_R_factor_all 0.0715
_refine_ls_R_factor_gt 0.0422
_refine_ls_shift/su_max 0.001
_refine_ls_shift/su_mean 0.000
_refine_ls_structure_factor_coef Fsqd
_refine_ls_weighting_details 'w=1/[\s^2^(Fo^2^)+(0.0436P)^2^+0.5804P] where P=(Fo^2^+2Fc^2^)/3'
_refine_ls_weighting_scheme calc
_refine_ls_wR_factor_gt 0.0920
_refine_ls_wR_factor_ref 0.1076
_reflns_Friedel_coverage 0.000
_reflns_number_gt 3095
_reflns_number_total 4314
_reflns_threshold_expression 'I > 2\s(I)'
_cod_data_source_file d4dt03086a2.cif
_cod_data_source_block sx008
_cod_database_code 7719026
_shelx_space_group_comment
;
The symmetry employed for this shelxl refinement is uniquely defined
by the following loop, which should always be used as a source of
symmetry information in preference to the above space-group names.
They are only intended as comments.
;
_shelx_estimated_absorpt_t_min 0.798
_shelx_estimated_absorpt_t_max 0.871
_olex2_submission_original_sample_id sx008
_olex2_submission_special_instructions 'No special instructions were received'

loop_
_space_group_symop_operation_xyz
'x, y, z'
'-x+1/2, y+1/2, -z+1/2'
'-x, -y, -z'
'x-1/2, -y-1/2, z-1/2'

loop_
_atom_site_label
_atom_site_type_symbol
_atom_site_fract_x
_atom_site_fract_y
_atom_site_fract_z
_atom_site_U_iso_or_equiv
_atom_site_adp_type
_atom_site_occupancy
_atom_site_site_symmetry_order
_atom_site_calc_flag
_atom_site_refinement_flags_posn
_atom_site_refinement_flags_adp
_atom_site_refinement_flags_occupancy
_atom_site_disorder_assembly
_atom_site_disorder_group
Cu1 Cu 0.500000 0.500000 0.500000 0.01531(9) Uani 1 2 d S . P . .
O1 O 0.47971(12) 0.8215(2) 0.57152(7) 0.0203(3) Uani 1 1 d . . . . .
O2 O 0.49181(15) 0.9814(3) 0.67543(8) 0.0301(4) Uani 1 1 d . . . . .
N11 N 0.61405(14) 0.3662(3) 0.57204(8) 0.0177(3) Uani 1 1 d . . . . .
N4 N 0.36844(14) 0.4124(3) 0.56039(9) 0.0179(3) Uani 1 1 d . . . . .
N1 N 0.25978(14) 0.3635(3) 0.64883(8) 0.0180(3) Uani 1 1 d . . . . .
N7 N 0.45471(14) 0.8256(3) 0.63588(9) 0.0202(3) Uani 1 1 d . . . . .
N8 N 0.73292(14) 0.1433(3) 0.62848(9) 0.0198(3) Uani 1 1 d . . . . .
N6 N 0.38705(15) 0.6706(3) 0.66568(9) 0.0215(4) Uani 1 1 d . . . . .
N2 N 0.23034(15) 0.1994(3) 0.60100(9) 0.0225(4) Uani 1 1 d . . . . .
N10 N 0.63892(16) 0.4549(3) 0.63741(9) 0.0249(4) Uani 1 1 d . . . . .
N3 N 0.29587(15) 0.2310(3) 0.54798(9) 0.0218(4) Uani 1 1 d . . . . .
N5 N 0.20962(16) 0.3885(4) 0.71419(9) 0.0226(4) Uani 1 1 d . . . . .
N9 N 0.71111(16) 0.3211(3) 0.67176(10) 0.0264(4) Uani 1 1 d . . . . .
C1 C 0.34511(15) 0.4980(3) 0.62387(10) 0.0158(3) Uani 1 1 d . . . . .
N12 N 1.01596(18) -0.3433(4) 0.63045(11) 0.0339(5) Uani 1 1 d . . . . .
C2 C 0.67262(16) 0.1730(3) 0.56761(10) 0.0173(4) Uani 1 1 d . . . . .
H2 H 0.671817 0.072863 0.527953 0.021 Uiso 1 1 calc R U . . .
N13 N 1.05738(18) -0.2889(4) 0.57358(12) 0.0372(5) Uani 1 1 d . . . . .
C3 C 0.81005(18) -0.0448(4) 0.65053(12) 0.0239(4) Uani 1 1 d . . . . .
H3A H 0.808290 -0.163690 0.613132 0.029 Uiso 1 1 calc R U . . .
H3B H 0.781529 -0.114883 0.694241 0.029 Uiso 1 1 calc R U . . .
C4 C 0.93482(18) 0.0369(4) 0.66420(12) 0.0260(5) Uani 1 1 d . . . . .
H4A H 0.962441 0.111105 0.620898 0.031 Uiso 1 1 calc R U . . .
H4B H 0.936817 0.152588 0.702535 0.031 Uiso 1 1 calc R U . . .
C5 C 1.0159(2) -0.1582(4) 0.68502(12) 0.0300(5) Uani 1 1 d . . . . .
H5C H 1.096222 -0.098061 0.692537 0.036 Uiso 1 1 calc R U . . .
H5D H 0.991806 -0.223957 0.730431 0.036 Uiso 1 1 calc R U . . .
N14 N 1.0925(3) -0.2627(6) 0.51923(14) 0.0609(8) Uani 1 1 d . . . . .
H5A H 0.136(2) 0.424(4) 0.7068(14) 0.027(7) Uiso 1 1 d . . . . .
H5B H 0.216(2) 0.261(5) 0.7374(14) 0.029(7) Uiso 1 1 d . . . . .

loop_
_atom_site_aniso_label
_atom_site_aniso_U_11
_atom_site_aniso_U_22
_atom_site_aniso_U_33
_atom_site_aniso_U_23
_atom_site_aniso_U_13
_atom_site_aniso_U_12
Cu1 0.01433(15) 0.01987(17) 0.01196(16) -0.00122(13) 0.00322(10) 0.00001(13)
O1 0.0259(7) 0.0215(7) 0.0141(7) -0.0015(5) 0.0067(5) -0.0015(6)
O2 0.0384(9) 0.0299(9) 0.0226(8) -0.0116(7) 0.0091(6) -0.0136(7)
N11 0.0183(7) 0.0216(8) 0.0133(8) -0.0026(6) 0.0020(6) -0.0007(6)
N4 0.0173(8) 0.0215(8) 0.0150(8) -0.0035(6) 0.0033(6) -0.0015(6)
N1 0.0187(8) 0.0217(8) 0.0138(8) -0.0002(6) 0.0037(6) -0.0019(6)
N7 0.0209(8) 0.0230(9) 0.0172(8) -0.0045(7) 0.0052(6) -0.0013(7)
N8 0.0191(8) 0.0246(9) 0.0156(8) -0.0005(7) 0.0002(6) 0.0004(7)
N6 0.0240(8) 0.0255(9) 0.0155(8) -0.0028(7) 0.0066(6) -0.0058(7)
N2 0.0231(8) 0.0255(9) 0.0194(9) -0.0031(7) 0.0053(6) -0.0046(7)
N10 0.0242(9) 0.0333(11) 0.0168(9) -0.0063(7) -0.0020(6) 0.0038(7)
N3 0.0222(8) 0.0258(9) 0.0177(8) -0.0049(7) 0.0045(6) -0.0039(7)
N5 0.0226(9) 0.0307(10) 0.0152(8) 0.0007(7) 0.0081(6) -0.0019(8)
N9 0.0268(9) 0.0326(10) 0.0194(9) -0.0061(8) -0.0026(7) 0.0049(8)
C1 0.0151(8) 0.0189(8) 0.0135(8) 0.0009(7) 0.0026(6) 0.0023(7)
N12 0.0358(11) 0.0357(11) 0.0306(11) 0.0043(9) 0.0063(8) 0.0075(9)
C2 0.0173(8) 0.0214(9) 0.0133(9) -0.0021(7) 0.0015(6) -0.0024(7)
N13 0.0317(11) 0.0466(13) 0.0332(12) 0.0001(10) 0.0016(8) 0.0040(9)
C3 0.0234(10) 0.0256(11) 0.0225(11) 0.0035(8) -0.0004(8) 0.0007(8)
C4 0.0238(10) 0.0299(12) 0.0241(11) 0.0024(9) -0.0025(8) 0.0014(8)
C5 0.0272(11) 0.0371(13) 0.0252(12) 0.0047(10) -0.0029(8) 0.0038(10)
N14 0.0672(18) 0.083(2) 0.0339(14) -0.0035(14) 0.0166(13) -0.0066(16)

loop_
_atom_type_symbol
_atom_type_description
_atom_type_scat_dispersion_real
_atom_type_scat_dispersion_imag
_atom_type_scat_source
C C 0.0033 0.0016 'International Tables Vol C Tables 4.2.6.8 and 6.1.1.4'
H H 0.0000 0.0000 'International Tables Vol C Tables 4.2.6.8 and 6.1.1.4'
Cu Cu 0.3201 1.2651 'International Tables Vol C Tables 4.2.6.8 and 6.1.1.4'
N N 0.0061 0.0033 'International Tables Vol C Tables 4.2.6.8 and 6.1.1.4'
O O 0.0106 0.0060 'International Tables Vol C Tables 4.2.6.8 and 6.1.1.4'

loop_
_geom_angle_atom_site_label_1
_geom_angle_atom_site_label_2
_geom_angle_atom_site_label_3
_geom_angle
_geom_angle_site_symmetry_1
_geom_angle_site_symmetry_3
_geom_angle_publ_flag
O1 Cu1 O1 180.0 3_666 . ?
N11 Cu1 O1 89.95(6) . . ?
N11 Cu1 O1 90.05(6) 3_666 . ?
N11 Cu1 O1 89.95(6) 3_666 3_666 ?
N11 Cu1 O1 90.05(6) . 3_666 ?
N11 Cu1 N11 180.0 3_666 . ?
N4 Cu1 O1 77.17(6) 3_666 3_666 ?
N4 Cu1 O1 102.83(6) 3_666 . ?
N4 Cu1 O1 77.17(6) . . ?
N4 Cu1 O1 102.83(6) . 3_666 ?
N4 Cu1 N11 89.89(7) 3_666 3_666 ?
N4 Cu1 N11 90.11(7) 3_666 . ?
N4 Cu1 N11 89.89(7) . . ?
N4 Cu1 N11 90.11(7) . 3_666 ?
N4 Cu1 N4 180.0 3_666 . ?
N7 O1 Cu1 127.35(12) . . ?
N10 N11 Cu1 124.99(13) . . ?
C2 N11 Cu1 127.57(13) . . ?
C2 N11 N10 107.32(16) . . ?
N3 N4 Cu1 124.88(12) . . ?
C1 N4 Cu1 127.07(13) . . ?
C1 N4 N3 107.50(15) . . ?
N2 N1 N5 124.57(16) . . ?
N2 N1 C1 109.94(15) . . ?
C1 N1 N5 125.48(17) . . ?
O1 N7 N6 123.73(17) . . ?
O2 N7 O1 120.53(17) . . ?
O2 N7 N6 115.73(16) . . ?
N9 N8 C3 122.11(17) . . ?
C2 N8 N9 108.72(17) . . ?
C2 N8 C3 129.17(18) . . ?
N7 N6 C1 117.18(16) . . ?
N3 N2 N1 106.34(16) . . ?
N9 N10 N11 109.27(17) . . ?
N2 N3 N4 110.45(16) . . ?
N1 N5 H5A 108.5(17) . . ?
N1 N5 H5B 109.3(17) . . ?
H5A N5 H5B 110(2) . . ?
N10 N9 N8 106.99(17) . . ?
N4 C1 N1 105.77(17) . . ?
N4 C1 N6 136.12(17) . . ?
N1 C1 N6 118.08(16) . . ?
N13 N12 C5 115.3(2) . . ?
N11 C2 N8 107.70(17) . . ?
N11 C2 H2 126.1 . . ?
N8 C2 H2 126.1 . . ?
N14 N13 N12 172.5(3) . . ?
N8 C3 H3A 109.3 . . ?
N8 C3 H3B 109.3 . . ?
N8 C3 C4 111.46(17) . . ?
H3A C3 H3B 108.0 . . ?
C4 C3 H3A 109.3 . . ?
C4 C3 H3B 109.3 . . ?
C3 C4 H4A 109.3 . . ?
C3 C4 H4B 109.3 . . ?
H4A C4 H4B 107.9 . . ?
C5 C4 C3 111.74(19) . . ?
C5 C4 H4A 109.3 . . ?
C5 C4 H4B 109.3 . . ?
N12 C5 C4 112.65(19) . . ?
N12 C5 H5C 109.1 . . ?
N12 C5 H5D 109.1 . . ?
C4 C5 H5C 109.1 . . ?
C4 C5 H5D 109.1 . . ?
H5C C5 H5D 107.8 . . ?

loop_
_geom_bond_atom_site_label_1
_geom_bond_atom_site_label_2
_geom_bond_distance
_geom_bond_site_symmetry_2
_geom_bond_publ_flag
Cu1 O1 2.3308(14) . ?
Cu1 O1 2.3308(14) 3_666 ?
Cu1 N11 2.0034(17) 3_666 ?
Cu1 N11 2.0034(17) . ?
Cu1 N4 1.9969(15) . ?
Cu1 N4 1.9969(15) 3_666 ?
O1 N7 1.262(2) . ?
O2 N7 1.240(2) . ?
N11 N10 1.358(2) . ?
N11 C2 1.317(3) . ?
N4 N3 1.361(2) . ?
N4 C1 1.337(2) . ?
N1 N2 1.350(2) . ?
N1 N5 1.392(2) . ?
N1 C1 1.355(2) . ?
N7 N6 1.333(2) . ?
N8 N9 1.352(2) . ?
N8 C2 1.327(2) . ?
N8 C3 1.459(3) . ?
N6 C1 1.355(3) . ?
N2 N3 1.291(2) . ?
N10 N9 1.292(3) . ?
N5 H5A 0.87(3) . ?
N5 H5B 0.86(3) . ?
N12 N13 1.235(3) . ?
N12 C5 1.494(3) . ?
C2 H2 0.9500 . ?
N13 N14 1.130(3) . ?
C3 H3A 0.9900 . ?
C3 H3B 0.9900 . ?
C3 C4 1.518(3) . ?
C4 H4A 0.9900 . ?
C4 H4B 0.9900 . ?
C4 C5 1.511(3) . ?
C5 H5C 0.9900 . ?
C5 H5D 0.9900 . ?

loop_
_geom_contact_atom_site_label_1
_geom_contact_atom_site_label_2
_geom_contact_distance
_geom_contact_site_symmetry_1
_geom_contact_site_symmetry_2
_geom_contact_publ_flag
? ? ? ? ? ?

loop_
_geom_hbond_atom_site_label_D
_geom_hbond_atom_site_label_H
_geom_hbond_atom_site_label_A
_geom_hbond_distance_DH
_geom_hbond_distance_HA
_geom_hbond_distance_DA
_geom_hbond_angle_DHA
_geom_hbond_site_symmetry_A
N5 H5B N6 0.86(3) 2.29(3) 2.867(2) 125(2) 2_546

loop_
_geom_torsion_atom_site_label_1
_geom_torsion_atom_site_label_2
_geom_torsion_atom_site_label_3
_geom_torsion_atom_site_label_4
_geom_torsion
_geom_torsion_site_symmetry_1
_geom_torsion_site_symmetry_2
_geom_torsion_site_symmetry_3
_geom_torsion_site_symmetry_4
_geom_torsion_publ_flag
Cu1 O1 N7 O2 149.75(15) . . . . ?
Cu1 O1 N7 N6 -31.4(3) . . . . ?
Cu1 N11 N10 N9 176.63(13) . . . . ?
Cu1 N11 C2 N8 -176.46(12) . . . . ?
Cu1 N4 N3 N2 171.13(14) . . . . ?
Cu1 N4 C1 N1 -170.84(13) . . . . ?
Cu1 N4 C1 N6 7.0(3) . . . . ?
O1 N7 N6 C1 1.1(3) . . . . ?
O2 N7 N6 C1 -179.98(18) . . . . ?
N11 N10 N9 N8 -0.3(2) . . . . ?
N1 N2 N3 N4 0.4(2) . . . . ?
N7 N6 C1 N4 14.3(3) . . . . ?
N7 N6 C1 N1 -168.08(17) . . . . ?
N8 C3 C4 C5 -178.37(18) . . . . ?
N2 N1 C1 N4 -0.7(2) . . . . ?
N2 N1 C1 N6 -178.93(17) . . . . ?
N10 N11 C2 N8 -0.4(2) . . . . ?
N3 N4 C1 N1 0.9(2) . . . . ?
N3 N4 C1 N6 178.7(2) . . . . ?
N5 N1 N2 N3 -179.53(19) . . . . ?
N5 N1 C1 N4 179.04(18) . . . . ?
N5 N1 C1 N6 0.8(3) . . . . ?
N9 N8 C2 N11 0.2(2) . . . . ?
N9 N8 C3 C4 -64.4(2) . . . . ?
C1 N4 N3 N2 -0.8(2) . . . . ?
C1 N1 N2 N3 0.2(2) . . . . ?
C2 N11 N10 N9 0.4(2) . . . . ?
C2 N8 N9 N10 0.0(2) . . . . ?
C2 N8 C3 C4 116.8(2) . . . . ?
N13 N12 C5 C4 66.8(3) . . . . ?
C3 N8 N9 N10 -178.96(17) . . . . ?
C3 N8 C2 N11 179.15(18) . . . . ?
C3 C4 C5 N12 57.7(3) . . . . ?
